data_4328394
loop_
_publ_author_name
'Jie Ling'
'Jie Qiu'
'Peter C. Burns'

_publ_section_title
;
 Uranyl Peroxide Oxalate Cage and Core-Shell Clusters Containing 50 and
 120 Uranyl Ions
;
_journal_name_full 'Inorganic Chemistry'
_journal_page_first 2403
_journal_page_last 2408
_journal_paper_doi 10.1021/ic202380g
_journal_volume 51
_journal_year 2012
_chemical_formula_moiety K128[{(UO2)60(O2)60(C2O4)30}{(UO2)5(O2)5(C2O4)5}12(H2O)1156]
_chemical_formula_sum 'C180 K128 O998 U120'
_chemical_formula_weight 51698.20
_chemical_name_common U120Ox90
_chemical_name_systematic
; 
 ? 
;
_space_group_IT_number 204
_symmetry_cell_setting cubic
_symmetry_space_group_name_Hall '-I 2 2 3'
_symmetry_space_group_name_H-M 'I m -3'
_atom_sites_solution_hydrogens none
_atom_sites_solution_primary direct
_atom_sites_solution_secondary difmap
_audit_creation_method SHELXL-97
_cell_angle_alpha 90.00
_cell_angle_beta 90.00
_cell_angle_gamma 90.00
_cell_formula_units_Z 2
_cell_length_a 40.554(4)
_cell_length_b 40.554(4)
_cell_length_c 40.554(4)
_cell_measurement_reflns_used 6043
_cell_measurement_temperature 100(2)
_cell_measurement_theta_max 20.68
_cell_measurement_theta_min 1.23
_cell_volume 66696(11)
_computing_cell_refinement 'SMART SAINT'
_computing_data_collection SMART
_computing_data_reduction SAINT
_computing_molecular_graphics 'SHELXP-97 (Sheldrick, 1997)'
_computing_publication_material 'SHELCIF-97 (Sheldrick, 2000)'
_computing_structure_refinement 'SHELXL-97 (Sheldrick, 1997)'
_computing_structure_solution 'SHELXS-97 (Sheldrick, 1990)'
_diffrn_ambient_temperature 100(2)
_diffrn_detector_area_resol_mean 0
_diffrn_measured_fraction_theta_full 1.000
_diffrn_measured_fraction_theta_max 1.000
_diffrn_measurement_device_type 'Bruker APEX'
_diffrn_measurement_method '0.3 wide w/ exposures'
_diffrn_radiation_monochromator graphite
_diffrn_radiation_source 'fine-focus sealed tube'
_diffrn_radiation_type MoK\a
_diffrn_radiation_wavelength 0.71073
_diffrn_reflns_av_R_equivalents 0.0917
_diffrn_reflns_av_sigmaI/netI 0.0210
_diffrn_reflns_limit_h_max 40
_diffrn_reflns_limit_h_min -40
_diffrn_reflns_limit_k_max 40
_diffrn_reflns_limit_k_min -40
_diffrn_reflns_limit_l_max 40
_diffrn_reflns_limit_l_min -40
_diffrn_reflns_number 222189
_diffrn_reflns_theta_full 20.68
_diffrn_reflns_theta_max 20.68
_diffrn_reflns_theta_min 1.23
_diffrn_standards_decay_% 0
_diffrn_standards_interval_count N/A
_diffrn_standards_interval_time N/A
_diffrn_standards_number N/A
_exptl_absorpt_coefficient_mu 15.008
_exptl_absorpt_correction_T_max 0.449
_exptl_absorpt_correction_T_min 0.432
_exptl_absorpt_correction_type multi-scan
_exptl_absorpt_process_details SADABS
_exptl_crystal_colour yellow
_exptl_crystal_density_diffrn 2.574
_exptl_crystal_density_meas ?
_exptl_crystal_description block
_exptl_crystal_F_000 45072
_exptl_crystal_size_max 0.056
_exptl_crystal_size_mid 0.056
_exptl_crystal_size_min 0.056
_refine_diff_density_max 3.619
_refine_diff_density_min -2.445
_refine_diff_density_rms 0.377
_refine_ls_extinction_method none
_refine_ls_goodness_of_fit_ref 2.129
_refine_ls_hydrogen_treatment none
_refine_ls_matrix_type full
_refine_ls_number_parameters 284
_refine_ls_number_reflns 6043
_refine_ls_number_restraints 0
_refine_ls_restrained_S_all 2.129
_refine_ls_R_factor_all 0.0912
_refine_ls_R_factor_gt 0.0696
_refine_ls_shift/su_max 0.037
_refine_ls_shift/su_mean 0.001
_refine_ls_structure_factor_coef Fsqd
_refine_ls_weighting_details 'calc w=1/[\s^2^(Fo^2^)+(0.1000P)^2^+0.0000P] where P=(Fo^2^+2Fc^2^)/3'
_refine_ls_weighting_scheme calc
_refine_ls_wR_factor_gt 0.2384
_refine_ls_wR_factor_ref 0.2588
_reflns_number_gt 4878
_reflns_number_total 6043
_reflns_threshold_expression >2sigma(I)
_cod_data_source_file ic202380g_si_002_2.cif
_cod_data_source_block im3
_cod_depositor_comments
;
The following automatic conversions were performed:

'_exptl_crystal_density_meas' value 'n/a' was changed to '?' - the
value is perceived as not measured.

Automatic conversion script
Id: cif_fix_values 3008 2015-01-20 13:52:24Z robertas 
;
_cod_original_cell_volume 66695(13)
_cod_database_code 4328394

loop_
_symmetry_equiv_pos_as_xyz
'x, y, z'
'-x, -y, z'
'-x, y, -z'
'x, -y, -z'
'z, x, y'
'z, -x, -y'
'-z, -x, y'
'-z, x, -y'
'y, z, x'
'-y, z, -x'
'y, -z, -x'
'-y, -z, x'
'x+1/2, y+1/2, z+1/2'
'-x+1/2, -y+1/2, z+1/2'
'-x+1/2, y+1/2, -z+1/2'
'x+1/2, -y+1/2, -z+1/2'
'z+1/2, x+1/2, y+1/2'
'z+1/2, -x+1/2, -y+1/2'
'-z+1/2, -x+1/2, y+1/2'
'-z+1/2, x+1/2, -y+1/2'
'y+1/2, z+1/2, x+1/2'
'-y+1/2, z+1/2, -x+1/2'
'y+1/2, -z+1/2, -x+1/2'
'-y+1/2, -z+1/2, x+1/2'
'-x, -y, -z'
'x, y, -z'
'x, -y, z'
'-x, y, z'
'-z, -x, -y'
'-z, x, y'
'z, x, -y'
'z, -x, y'
'-y, -z, -x'
'y, -z, x'
'-y, z, x'
'y, z, -x'
'-x+1/2, -y+1/2, -z+1/2'
'x+1/2, y+1/2, -z+1/2'
'x+1/2, -y+1/2, z+1/2'
'-x+1/2, y+1/2, z+1/2'
'-z+1/2, -x+1/2, -y+1/2'
'-z+1/2, x+1/2, y+1/2'
'z+1/2, x+1/2, -y+1/2'
'z+1/2, -x+1/2, y+1/2'
'-y+1/2, -z+1/2, -x+1/2'
'y+1/2, -z+1/2, x+1/2'
'-y+1/2, z+1/2, x+1/2'
'y+1/2, z+1/2, -x+1/2'

loop_
_atom_site_label
_atom_site_type_symbol
_atom_site_fract_x
_atom_site_fract_y
_atom_site_fract_z
_atom_site_U_iso_or_equiv
_atom_site_adp_type
_atom_site_occupancy
_atom_site_symmetry_multiplicity
_atom_site_calc_flag
_atom_site_refinement_flags
U1 U 0.21252(2) 0.05144(2) 0.21000(2) 0.0247(4) Uani 1 1 d .
U2 U 0.07799(3) 0.0000 0.29371(4) 0.0275(5) Uani 1 2 d S
U3 U 0.12893(2) 0.08337(2) 0.26152(2) 0.0264(4) Uani 1 1 d .
U4 U 0.28703(3) 0.05135(3) 0.33426(3) 0.0394(4) Uani 1 1 d .
U5 U 0.20228(3) 0.08288(3) 0.38549(3) 0.0489(5) Uani 1 1 d .
U6 U 0.14829(5) 0.0000 0.41674(4) 0.0601(6) Uani 1 2 d S
K1 K 0.0000 0.0302(2) 0.0826(2) 0.033(2) Uiso 1 2 d S
K2 K 0.05169(17) 0.05169(17) 0.05169(17) 0.048(3) Uiso 1 3 d S
K3 K 0.1911(2) 0.0000 0.3148(2) 0.046(3) Uiso 1 2 d S
K4 K 0.1184(2) 0.0000 0.1933(2) 0.050(3) Uiso 1 2 d S
K5 K 0.2818(2) 0.0000 0.2541(2) 0.040(2) Uiso 1 2 d S
K6 K 0.2172(2) 0.1028(2) 0.2920(2) 0.064(2) Uiso 1 1 d .
K7 K 0.11359(18) 0.06420(19) 0.35629(19) 0.058(2) Uiso 1 1 d .
K8 K 0.2755(2) 0.1521(2) 0.3545(2) 0.069(2) Uiso 1 1 d .
O1 O 0.2383(5) 0.0000 0.2056(5) 0.022(6) Uiso 1 2 d S
O2 O 0.0915(4) 0.0556(4) 0.2955(4) 0.026(4) Uiso 1 1 d .
O3 O 0.2123(4) 0.1031(4) 0.1781(4) 0.028(4) Uiso 1 1 d .
O4 O 0.1817(4) 0.0889(4) 0.2394(4) 0.035(5) Uiso 1 1 d .
O5 O 0.1808(4) 0.0569(4) 0.2575(4) 0.027(4) Uiso 1 1 d .
O6 O 0.1311(4) 0.1345(4) 0.2289(4) 0.031(4) Uiso 1 1 d .
O7 O 0.0780(4) 0.1137(4) 0.2618(4) 0.036(5) Uiso 1 1 d .
O8 O 0.1527(5) 0.1135(5) 0.3816(5) 0.055(6) Uiso 1 1 d .
O9 O 0.3176(5) 0.0513(4) 0.2826(4) 0.039(5) Uiso 1 1 d .
O10 O 0.1230(4) 0.0359(4) 0.2946(4) 0.024(4) Uiso 1 1 d .
O11 O 0.2941(7) 0.0000 0.3600(7) 0.055(8) Uiso 1 2 d S
O12 O 0.0280(4) 0.0326(4) 0.2937(4) 0.036(5) Uiso 1 1 d .
O13 O 0.0786(6) 0.0000 0.2492(6) 0.032(6) Uiso 1 2 d S
O14 O 0.2480(4) 0.0650(4) 0.2322(4) 0.035(5) Uiso 1 1 d .
O15 O 0.1574(5) 0.1574(5) 0.1574(5) 0.042(9) Uiso 1 3 d S
O16 O 0.2458(4) 0.0509(4) 0.1600(4) 0.035(5) Uiso 1 1 d .
O17 O 0.1777(4) 0.0382(4) 0.1877(4) 0.030(4) Uiso 1 1 d .
O18 O 0.2164(6) 0.0000 0.2355(6) 0.029(6) Uiso 1 2 d S
O19 O 0.3130(6) 0.0000 0.3280(6) 0.036(7) Uiso 1 2 d S
O20 O 0.1140(4) 0.0622(4) 0.2258(4) 0.032(5) Uiso 1 1 d .
O21 O 0.2068(5) 0.1321(5) 0.3523(5) 0.052(6) Uiso 1 1 d .
O22 O 0.1883(5) 0.0614(5) 0.3500(5) 0.050(6) Uiso 1 1 d .
O23 O 0.2554(5) 0.0879(5) 0.3642(5) 0.052(6) Uiso 1 1 d .
O24 O 0.0776(6) 0.0000 0.3379(6) 0.034(7) Uiso 1 2 d S
O25 O 0.2835(5) 0.1027(5) 0.3054(5) 0.046(5) Uiso 1 1 d .
O26 O 0.1495(7) 0.0000 0.3729(7) 0.051(8) Uiso 1 2 d S
O27 O 0.1440(4) 0.1055(4) 0.2965(4) 0.035(5) Uiso 1 1 d .
O28 O 0.0969(6) 0.0320(5) 0.4132(5) 0.061(6) Uiso 1 1 d .
O29 O 0.2547(5) 0.0566(5) 0.3830(5) 0.042(5) Uiso 1 1 d .
O31 O 0.1628(5) 0.0566(5) 0.4180(5) 0.062(6) Uiso 1 1 d .
O32 O 0.2510(5) 0.0376(5) 0.3110(5) 0.041(5) Uiso 1 1 d .
O33 O 0.3237(5) 0.0654(5) 0.3554(5) 0.050(6) Uiso 1 1 d .
O34 O 0.1932(5) 0.0363(5) 0.4179(5) 0.060(6) Uiso 1 1 d .
O35 O 0.2143(6) 0.1043(6) 0.4221(6) 0.073(7) Uiso 1 1 d .
O36 O 0.2636(6) 0.1687(6) 0.4204(6) 0.071(7) Uiso 1 1 d .
O37 O 0.1479(9) 0.0000 0.4612(9) 0.088(12) Uiso 1 2 d S
O30 O 0.3172(5) 0.2106(5) 0.3867(6) 0.064(7) Uiso 1 1 d .
O38 O 0.1249(6) 0.1592(6) 0.3604(6) 0.072(7) Uiso 1 1 d .
O39 O 0.2922(6) 0.1308(6) 0.2589(6) 0.065(7) Uiso 1 1 d .
O40 O 0.1809(7) 0.1731(7) 0.3266(7) 0.085(8) Uiso 1 1 d .
O41 O 0.0409(8) 0.0324(8) 0.4151(8) 0.114(11) Uiso 1 1 d .
O42 O 0.0000 0.0595(10) 0.0361(9) 0.088(12) Uiso 1 2 d S
O43 O 0.1348(7) 0.0950(8) 0.1590(7) 0.105(9) Uiso 1 1 d .
O44 O 0.1920(11) 0.0000 0.1228(11) 0.110(14) Uiso 1 2 d S
O45 O 0.0357(8) 0.0601(9) 0.2173(8) 0.122(11) Uiso 1 1 d .
O46 O 0.2957(8) 0.2373(8) 0.3306(8) 0.111(10) Uiso 1 1 d .
O47 O 0.1645(8) 0.1169(8) 0.4707(8) 0.116(10) Uiso 1 1 d .
O48 O 0.0000 0.0000 0.458(2) 0.15(3) Uiso 1 4 d S
C1 C 0.0000 0.0198(9) 0.2938(9) 0.025(9) Uiso 1 2 d S
C2 C 0.0750(6) 0.1407(6) 0.2466(6) 0.025(6) Uiso 1 1 d .
C3 C 0.1057(6) 0.1526(6) 0.2267(6) 0.027(7) Uiso 1 1 d .
C4 C 0.2374(9) 0.1834(8) 0.4239(8) 0.058(9) Uiso 1 1 d .
C5 C 0.1831(9) 0.1515(9) 0.3456(9) 0.065(10) Uiso 1 1 d .
C6 C 0.2945(8) 0.1051(9) 0.2764(8) 0.056(9) Uiso 1 1 d .
C7 C 0.1509(10) 0.1377(11) 0.3655(10) 0.085(12) Uiso 1 1 d .
C8 C 0.0707(10) 0.0168(9) 0.4168(9) 0.078(12) Uiso 1 1 d .

loop_
_atom_site_aniso_label
_atom_site_aniso_U_11
_atom_site_aniso_U_22
_atom_site_aniso_U_33
_atom_site_aniso_U_23
_atom_site_aniso_U_13
_atom_site_aniso_U_12
U1 0.0283(7) 0.0225(7) 0.0232(7) 0.0009(4) -0.0002(5) 0.0010(5)
U2 0.0221(9) 0.0265(9) 0.0341(9) 0.000 -0.0012(7) 0.000
U3 0.0252(7) 0.0242(7) 0.0299(7) -0.0006(5) -0.0005(5) 0.0011(5)
U4 0.0362(8) 0.0382(8) 0.0437(8) -0.0068(6) -0.0078(6) -0.0027(5)
U5 0.0463(8) 0.0509(9) 0.0494(9) -0.0219(6) -0.0068(6) 0.0006(6)
U6 0.0703(14) 0.0783(15) 0.0316(11) 0.000 0.0095(9) 0.000

loop_
_atom_type_symbol
_atom_type_description
_atom_type_scat_dispersion_real
_atom_type_scat_dispersion_imag
_atom_type_scat_source
O O 0.0106 0.0060 'International Tables Vol C Tables 4.2.6.8 and 6.1.1.4'
U U -9.6767 9.6646 'International Tables Vol C Tables 4.2.6.8 and 6.1.1.4'
K K 0.2009 0.2494 'International Tables Vol C Tables 4.2.6.8 and 6.1.1.4'
C C 0.0033 0.0016 'International Tables Vol C Tables 4.2.6.8 and 6.1.1.4'

loop_
_geom_angle_atom_site_label_1
_geom_angle_atom_site_label_2
_geom_angle_atom_site_label_3
_geom_angle
_geom_angle_site_symmetry_1
_geom_angle_site_symmetry_3
O17 U1 O14 179.5(8) . .
O17 U1 O4 91.8(7) . .
O14 U1 O4 88.5(7) . .
O17 U1 O5 90.6(7) . .
O14 U1 O5 89.9(7) . .
O4 U1 O5 37.6(6) . .
O17 U1 O1 92.7(7) . .
O14 U1 O1 87.3(8) . .
O4 U1 O1 150.6(7) . .
O5 U1 O1 113.3(6) . .
O17 U1 O18 90.5(8) . .
O14 U1 O18 89.8(8) . .
O4 U1 O18 113.4(7) . .
O5 U1 O18 75.9(7) . .
O1 U1 O18 37.5(7) . .
O17 U1 O16 90.8(7) . .
O14 U1 O16 88.7(7) . .
O4 U1 O16 137.6(6) . .
O5 U1 O16 175.1(6) . .
O1 U1 O16 71.4(7) . .
O18 U1 O16 108.9(7) . .
O17 U1 O3 89.2(7) . .
O14 U1 O3 90.4(7) . .
O4 U1 O3 73.0(6) . .
O5 U1 O3 110.6(6) . .
O1 U1 O3 136.0(6) . .
O18 U1 O3 173.5(7) . .
O16 U1 O3 64.7(6) . .
O17 U1 K6 129.4(6) . .
O14 U1 K6 51.0(6) . .
O4 U1 K6 40.3(5) . .
O5 U1 K6 43.6(4) . .
O1 U1 K6 121.0(5) . .
O18 U1 K6 95.5(5) . .
O16 U1 K6 133.1(4) . .
O3 U1 K6 89.7(4) . .
O17 U1 K5 130.2(5) . .
O14 U1 K5 50.0(6) . .
O4 U1 K5 120.2(5) . .
O5 U1 K5 94.0(4) . .
O1 U1 K5 40.7(5) . .
O18 U1 K5 43.6(6) . .
O16 U1 K5 88.7(4) . .
O3 U1 K5 133.9(4) . .
K6 U1 K5 82.05(16) . .
O17 U1 K4 23.2(6) . .
O14 U1 K4 157.4(6) . .
O4 U1 K4 85.5(4) . .
O5 U1 K4 72.1(4) . .
O1 U1 K4 87.3(5) . .
O18 U1 K4 72.7(6) . .
O16 U1 K4 110.3(4) . .
O3 U1 K4 108.6(4) . .
K6 U1 K4 115.08(17) . .
K5 U1 K4 116.02(11) . .
O24 U2 O13 179.7(11) . .
O24 U2 O2 88.3(4) . 27
O13 U2 O2 91.6(4) . 27
O24 U2 O2 88.3(4) . .
O13 U2 O2 91.6(4) . .
O2 U2 O2 152.5(8) 27 .
O24 U2 O10 89.5(7) . .
O13 U2 O10 90.2(7) . .
O2 U2 O10 114.9(6) 27 .
O2 U2 O10 37.8(6) . .
O24 U2 O10 89.5(7) . 27
O13 U2 O10 90.2(7) . 27
O2 U2 O10 37.8(6) 27 27
O2 U2 O10 114.9(6) . 27
O10 U2 O10 77.2(8) . 27
O24 U2 O12 89.6(8) . 27
O13 U2 O12 90.7(7) . 27
O2 U2 O12 70.6(6) 27 27
O2 U2 O12 136.7(6) . 27
O10 U2 O12 174.4(6) . 27
O10 U2 O12 108.3(6) 27 27
O24 U2 O12 89.6(8) . .
O13 U2 O12 90.7(7) . .
O2 U2 O12 136.7(6) 27 .
O2 U2 O12 70.6(6) . .
O10 U2 O12 108.3(6) . .
O10 U2 O12 174.4(6) 27 .
O12 U2 O12 66.1(9) 27 .
O24 U2 K7 49.8(4) . .
O13 U2 K7 130.1(4) . .
O2 U2 K7 122.6(4) 27 .
O2 U2 K7 41.1(4) . .
O10 U2 K7 44.5(4) . .
O10 U2 K7 96.7(4) 27 .
O12 U2 K7 132.3(4) 27 .
O12 U2 K7 86.9(4) . .
O24 U2 K7 49.8(4) . 27
O13 U2 K7 130.1(4) . 27
O2 U2 K7 41.1(4) 27 27
O2 U2 K7 122.6(4) . 27
O10 U2 K7 96.7(4) . 27
O10 U2 K7 44.5(4) 27 27
O12 U2 K7 86.9(4) 27 27
O12 U2 K7 132.3(4) . 27
K7 U2 K7 83.4(2) . 27
O24 U2 K4 158.6(8) . .
O13 U2 K4 21.1(8) . .
O2 U2 K4 86.7(4) 27 .
O2 U2 K4 86.7(4) . .
O10 U2 K4 73.9(4) . .
O10 U2 K4 73.9(4) 27 .
O12 U2 K4 108.2(4) 27 .
O12 U2 K4 108.2(4) . .
K7 U2 K4 117.66(14) . .
K7 U2 K4 117.66(14) 27 .
O20 U3 O27 178.3(8) . .
O20 U3 O4 92.6(7) . .
O27 U3 O4 86.7(7) . .
O20 U3 O2 91.6(7) . .
O27 U3 O2 89.8(7) . .
O4 U3 O2 150.3(6) . .
O20 U3 O10 92.0(7) . .
O27 U3 O10 89.7(7) . .
O4 U3 O10 113.1(6) . .
O2 U3 O10 37.4(6) . .
O20 U3 O5 91.6(7) . .
O27 U3 O5 88.8(7) . .
O4 U3 O5 37.0(6) . .
O2 U3 O5 113.5(6) . .
O10 U3 O5 76.1(6) . .
O20 U3 O7 87.6(7) . .
O27 U3 O7 91.9(7) . .
O4 U3 O7 137.9(6) . .
O2 U3 O7 71.7(6) . .
O10 U3 O7 109.1(6) . .
O5 U3 O7 174.8(6) . .
O20 U3 O6 88.9(7) . .
O27 U3 O6 89.5(7) . .
O4 U3 O6 71.3(6) . .
O2 U3 O6 138.2(6) . .
O10 U3 O6 175.5(6) . .
O5 U3 O6 108.2(6) . .
O7 U3 O6 66.6(6) . .
O20 U3 K6 132.0(6) . .
O27 U3 K6 47.7(6) . .
O4 U3 K6 41.7(5) . .
O2 U3 K6 120.7(4) . .
O10 U3 K6 94.6(4) . .
O5 U3 K6 44.9(4) . .
O7 U3 K6 133.6(4) . .
O6 U3 K6 88.1(4) . .
O20 U3 K7 129.6(6) . .
O27 U3 K7 52.0(6) . .
O4 U3 K7 122.4(5) . .
O2 U3 K7 40.0(4) . .
O10 U3 K7 43.4(4) . .
O5 U3 K7 96.7(4) . .
O7 U3 K7 87.7(4) . .
O6 U3 K7 133.7(4) . .
K6 U3 K7 82.88(16) . .
O20 U3 K4 24.2(6) . .
O27 U3 K4 157.0(6) . .
O4 U3 K4 85.5(5) . .
O2 U3 K4 86.4(4) . .
O10 U3 K4 73.7(4) . .
O5 U3 K4 72.2(4) . .
O7 U3 K4 108.3(4) . .
O6 U3 K4 108.3(4) . .
K6 U3 K4 116.61(18) . .
K7 U3 K4 116.37(15) . .
O33 U4 O32 177.2(9) . .
O33 U4 O23 90.3(8) . .
O32 U4 O23 91.3(8) . .
O33 U4 O19 87.7(9) . .
O32 U4 O19 91.9(8) . .
O23 U4 O19 151.3(8) . .
O33 U4 O11 88.1(9) . .
O32 U4 O11 93.2(9) . .
O23 U4 O11 113.9(9) . .
O19 U4 O11 37.4(9) . .
O33 U4 O29 91.8(8) . .
O32 U4 O29 90.9(7) . .
O23 U4 O29 36.8(6) . .
O19 U4 O29 114.6(7) . .
O11 U4 O29 77.2(8) . .
O33 U4 O25 90.5(8) . .
O32 U4 O25 88.0(7) . .
O23 U4 O25 70.4(7) . .
O19 U4 O25 138.3(8) . .
O11 U4 O25 175.5(9) . .
O29 U4 O25 107.2(6) . .
O33 U4 O9 89.4(8) . .
O32 U4 O9 87.8(7) . .
O23 U4 O9 137.4(7) . .
O19 U4 O9 71.2(7) . .
O11 U4 O9 108.6(8) . .
O29 U4 O9 174.1(6) . .
O25 U4 O9 67.1(6) . .
O33 U4 K5 127.8(6) . .
O32 U4 K5 50.0(6) . .
O23 U4 K5 139.3(5) . .
O19 U4 K5 57.1(6) . .
O11 U4 K5 84.4(7) . .
O29 U4 K5 135.7(5) . .
O25 U4 K5 93.1(5) . .
O9 U4 K5 45.9(4) . .
O33 U4 K6 129.5(6) . .
O32 U4 K6 50.0(6) . .
O23 U4 K6 59.0(5) . .
O19 U4 K6 138.6(6) . .
O11 U4 K6 139.1(7) . .
O29 U4 K6 85.3(5) . .
O25 U4 K6 43.8(5) . .
O9 U4 K6 89.5(4) . .
K5 U4 K6 83.04(16) . .
O33 U4 K8 72.1(6) . .
O32 U4 K8 108.0(6) . .
O23 U4 K8 37.7(5) . .
O19 U4 K8 159.3(6) . .
O11 U4 K8 142.4(7) . .
O29 U4 K8 71.9(5) . .
O25 U4 K8 40.6(5) . .
O9 U4 K8 103.0(4) . .
K5 U4 K8 133.06(14) . .
K6 U4 K8 59.03(17) . .
O33 U4 K3 160.6(6) . .
O32 U4 K3 22.1(6) . .
O23 U4 K3 84.8(5) . .
O19 U4 K3 87.6(6) . .
O11 U4 K3 76.8(7) . .
O29 U4 K3 73.1(5) . .
O25 U4 K3 105.4(5) . .
O9 U4 K3 106.9(4) . .
K5 U4 K3 63.56(17) . .
K6 U4 K3 62.78(14) . .
K8 U4 K3 112.96(13) . .
O22 U5 O35 177.1(10) . .
O22 U5 O31 90.9(8) . .
O35 U5 O31 86.5(9) . .
O22 U5 O23 92.1(8) . .
O35 U5 O23 90.8(9) . .
O31 U5 O23 152.2(7) . .
O22 U5 O34 90.6(8) . .
O35 U5 O34 88.2(9) . .
O31 U5 O34 37.1(7) . .
O23 U5 O34 115.2(7) . .
O22 U5 O29 91.7(8) . .
O35 U5 O29 90.6(9) . .
O31 U5 O29 115.6(7) . .
O23 U5 O29 36.7(6) . .
O34 U5 O29 78.6(7) . .
O22 U5 O8 86.2(8) . .
O35 U5 O8 91.8(9) . .
O31 U5 O8 72.2(8) . .
O23 U5 O8 135.6(7) . .
O34 U5 O8 109.2(8) . .
O29 U5 O8 172.0(7) . .
O22 U5 O21 88.7(8) . .
O35 U5 O21 92.3(9) . .
O31 U5 O21 138.2(7) . .
O23 U5 O21 69.5(7) . .
O34 U5 O21 175.2(7) . .
O29 U5 O21 106.2(7) . .
O8 U5 O21 66.0(7) . .
O22 U5 K7 50.1(6) . .
O35 U5 K7 127.1(8) . .
O31 U5 K7 56.3(5) . .
O23 U5 K7 139.9(5) . .
O34 U5 K7 82.4(6) . .
O29 U5 K7 136.9(5) . .
O8 U5 K7 44.9(5) . .
O21 U5 K7 93.5(5) . .
O22 U5 K6 50.7(7) . .
O35 U5 K6 131.3(8) . .
O31 U5 K6 138.3(5) . .
O23 U5 K6 58.7(5) . .
O34 U5 K6 137.4(5) . .
O29 U5 K6 85.0(5) . .
O8 U5 K6 87.7(5) . .
O21 U5 K6 43.9(5) . .
K7 U5 K6 83.58(17) . .
O22 U5 K8 107.7(7) . .
O35 U5 K8 74.7(8) . .
O31 U5 K8 160.6(5) . .
O23 U5 K8 36.0(5) . .
O34 U5 K8 143.9(6) . .
O29 U5 K8 70.2(5) . .
O8 U5 K8 103.0(5) . .
O21 U5 K8 40.6(5) . .
K7 U5 K8 133.27(16) . .
K6 U5 K8 58.22(17) . .
O22 U5 K3 22.0(7) . .
O35 U5 K3 158.7(8) . .
O31 U5 K3 87.1(5) . .
O23 U5 K3 85.5(5) . .
O34 U5 K3 74.6(5) . .
O29 U5 K3 74.0(5) . .
O8 U5 K3 105.5(5) . .
O21 U5 K3 105.9(5) . .
K7 U5 K3 63.81(17) . .
K6 U5 K3 63.10(15) . .
K8 U5 K3 112.21(16) . .
O37 U6 O26 179.0(15) . .
O37 U6 O34 89.2(11) . .
O26 U6 O34 90.0(9) . .
O37 U6 O34 89.2(11) . 27
O26 U6 O34 90.0(9) . 27
O34 U6 O34 77.8(11) . 27
O37 U6 O31 88.9(6) . .
O26 U6 O31 90.9(6) . .
O34 U6 O31 36.6(7) . .
O34 U6 O31 114.5(8) 27 .
O37 U6 O31 88.9(6) . 27
O26 U6 O31 90.9(6) . 27
O34 U6 O31 114.5(8) . 27
O34 U6 O31 36.6(7) 27 27
O31 U6 O31 151.0(11) . 27
O37 U6 O28 92.9(11) . .
O26 U6 O28 88.0(9) . .
O34 U6 O28 109.2(7) . .
O34 U6 O28 172.7(8) 27 .
O31 U6 O28 72.6(8) . .
O31 U6 O28 136.3(8) 27 .
O37 U6 O28 92.9(11) . 27
O26 U6 O28 88.0(9) . 27
O34 U6 O28 172.7(8) . 27
O34 U6 O28 109.2(7) 27 27
O31 U6 O28 136.3(8) . 27
O31 U6 O28 72.6(8) 27 27
O28 U6 O28 63.7(11) . 27
O37 U6 K7 129.4(6) . 27
O26 U6 K7 51.1(5) . 27
O34 U6 K7 136.3(5) . 27
O34 U6 K7 82.7(5) 27 27
O31 U6 K7 139.5(5) . 27
O31 U6 K7 56.6(5) 27 27
O28 U6 K7 90.6(5) . 27
O28 U6 K7 45.2(5) 27 27
O37 U6 K7 129.4(6) . .
O26 U6 K7 51.1(5) . .
O34 U6 K7 82.7(5) . .
O34 U6 K7 136.3(5) 27 .
O31 U6 K7 56.6(5) . .
O31 U6 K7 139.5(5) 27 .
O28 U6 K7 45.2(5) . .
O28 U6 K7 90.6(5) 27 .
K7 U6 K7 85.3(2) 27 .
O37 U6 K3 157.7(12) . .
O26 U6 K3 21.2(9) . .
O34 U6 K3 73.6(5) . .
O34 U6 K3 73.6(5) 27 .
O31 U6 K3 85.6(5) . .
O31 U6 K3 85.6(5) 27 .
O28 U6 K3 105.9(5) . .
O28 U6 K3 105.9(5) 27 .
K7 U6 K3 63.49(14) 27 .
K7 U6 K3 63.49(14) . .
O42 K1 O42 87.1(18) 30 5
O42 K1 O42 86.3(16) 30 .
O42 K1 O42 86.3(16) 5 .
O42 K1 K1 54.9(6) 30 2
O42 K1 K1 54.9(6) 5 2
O42 K1 K1 122.3(10) . 2
O42 K1 K2 54.8(6) 30 28
O42 K1 K2 122.6(11) 5 28
O42 K1 K2 54.0(2) . 28
K1 K1 K2 109.7(2) 2 28
O42 K1 K2 122.6(11) 30 .
O42 K1 K2 54.8(6) 5 .
O42 K1 K2 54.0(2) . .
K1 K1 K2 109.7(2) 2 .
K2 K1 K2 107.9(4) 28 .
O42 K1 K2 18.6(6) 30 2
O42 K1 K2 75.7(8) 5 2
O42 K1 K2 100.0(9) . 2
K1 K1 K2 36.33(9) 2 2
K2 K1 K2 73.3(2) 28 2
K2 K1 K2 122.4(4) . 2
O42 K1 K2 75.7(8) 30 27
O42 K1 K2 18.6(6) 5 27
O42 K1 K2 100.0(9) . 27
K1 K1 K2 36.33(9) 2 27
K2 K1 K2 122.4(4) 28 27
K2 K1 K2 73.3(2) . 27
K2 K1 K2 61.14(17) 2 27
O42 K1 K1 74.7(8) 30 10
O42 K1 K1 98.2(10) 5 10
O42 K1 K1 17.15(14) . 10
K1 K1 K1 120.79(13) 2 10
K2 K1 K1 36.84(17) 28 10
K2 K1 K1 71.1(3) . 10
K2 K1 K1 90.98(14) 2 10
K2 K1 K1 108.49(16) 27 10
O42 K1 K1 98.2(10) 30 9
O42 K1 K1 74.7(8) 5 9
O42 K1 K1 17.15(14) . 9
K1 K1 K1 120.79(13) 2 9
K2 K1 K1 71.1(3) 28 9
K2 K1 K1 36.84(17) . 9
K2 K1 K1 108.49(16) 2 9
K2 K1 K1 90.98(14) 27 9
K1 K1 K1 34.3(3) 10 9
O42 K1 K1 99.3(10) 30 5
O42 K1 K1 18.0(6) 5 5
O42 K1 K1 74.0(6) . 5
K1 K1 K1 72.85(14) 2 5
K2 K1 K1 120.3(3) 28 5
K2 K1 K1 36.84(17) . 5
K2 K1 K1 90.98(14) 2 5
K2 K1 K1 36.53(7) 27 5
K1 K1 K1 88.6(2) 10 5
K1 K1 K1 60.0 9 5
O42 K1 K1 18.0(6) 30 30
O42 K1 K1 99.3(10) 5 30
O42 K1 K1 74.0(6) . 30
K1 K1 K1 72.85(14) 2 30
K2 K1 K1 36.84(17) 28 30
K2 K1 K1 120.3(3) . 30
K2 K1 K1 36.53(7) 2 30
K2 K1 K1 90.98(14) 27 30
K1 K1 K1 60.0 10 30
K1 K1 K1 88.6(2) 9 30
K1 K1 K1 107.58(7) 5 30
O42 K2 O42 84.6(15) . 9
O42 K2 O42 84.6(15) . 5
O42 K2 O42 84.6(15) 9 5
O42 K2 K1 51.8(10) . 9
O42 K2 K1 54.5(10) 9 9
O42 K2 K1 118.5(11) 5 9
O42 K2 K1 118.5(11) . 5
O42 K2 K1 51.8(10) 9 5
O42 K2 K1 54.5(10) 5 5
K1 K2 K1 106.3(3) 9 5
O42 K2 K1 54.5(10) . .
O42 K2 K1 118.5(11) 9 .
O42 K2 K1 51.8(10) 5 .
K1 K2 K1 106.3(3) 9 .
K1 K2 K1 106.3(3) 5 .
O42 K2 K1 97.5(11) . 6
O42 K2 K1 17.8(9) 9 6
O42 K2 K1 73.7(10) 5 6
K1 K2 K1 72.3(3) 9 6
K1 K2 K1 34.0(3) 5 6
K1 K2 K1 117.6(4) . 6
O42 K2 K1 17.8(9) . 10
O42 K2 K1 73.7(10) 9 10
O42 K2 K1 97.5(11) 5 10
K1 K2 K1 34.0(3) 9 10
K1 K2 K1 117.6(4) 5 10
K1 K2 K1 72.3(3) . 10
K1 K2 K1 89.4(2) 6 10
O42 K2 K1 73.7(10) . 2
O42 K2 K1 97.5(11) 9 2
O42 K2 K1 17.8(9) 5 2
K1 K2 K1 117.6(4) 9 2
K1 K2 K1 72.3(3) 5 2
K1 K2 K1 34.0(3) . 2
K1 K2 K1 89.4(2) 6 2
K1 K2 K1 89.4(2) 10 2
O42 K2 K2 73.4(10) . 26
O42 K2 K2 18.6(9) 9 26
O42 K2 K2 98.2(10) 5 26
K1 K2 K2 36.06(19) 9 26
K1 K2 K2 70.3(2) 5 26
K1 K2 K2 118.9(3) . 26
K1 K2 K2 36.33(9) 6 26
K1 K2 K2 59.43(8) 10 26
K1 K2 K2 107.69(17) 2 26
O42 K2 K2 18.6(9) . 28
O42 K2 K2 98.2(10) 9 28
O42 K2 K2 73.4(10) 5 28
K1 K2 K2 70.3(2) 9 28
K1 K2 K2 118.9(3) 5 28
K1 K2 K2 36.06(19) . 28
K1 K2 K2 107.69(17) 6 28
K1 K2 K2 36.33(9) 10 28
K1 K2 K2 59.43(8) 2 28
K2 K2 K2 90.0 26 28
O42 K2 K2 98.2(10) . 27
O42 K2 K2 73.4(10) 9 27
O42 K2 K2 18.6(9) 5 27
K1 K2 K2 118.9(3) 9 27
K1 K2 K2 36.06(19) 5 27
K1 K2 K2 70.3(2) . 27
K1 K2 K2 59.43(8) 6 27
K1 K2 K2 107.69(17) 10 27
K1 K2 K2 36.33(9) 2 27
K2 K2 K2 90.0 26 27
K2 K2 K2 90.0 28 27
O22 K3 O22 120.3(9) 27 .
O22 K3 O32 121.4(6) 27 .
O22 K3 O32 66.4(6) . .
O22 K3 O32 66.4(6) 27 27
O22 K3 O32 121.4(6) . 27
O32 K3 O32 64.1(8) . 27
O22 K3 O26 64.8(5) 27 .
O22 K3 O26 64.8(5) . .
O32 K3 O26 122.5(6) . .
O32 K3 O26 122.5(6) 27 .
O22 K3 O10 72.6(5) 27 27
O22 K3 O10 118.9(6) . 27
O32 K3 O10 161.7(6) . 27
O32 K3 O10 118.1(5) 27 27
O26 K3 O10 73.0(6) . 27
O22 K3 O10 118.9(6) 27 .
O22 K3 O10 72.6(5) . .
O32 K3 O10 118.1(5) . .
O32 K3 O10 161.7(6) 27 .
O26 K3 O10 73.0(6) . .
O10 K3 O10 53.6(6) 27 .
O22 K3 O5 161.9(6) 27 .
O22 K3 O5 74.8(5) . .
O32 K3 O5 72.4(5) . .
O32 K3 O5 116.1(5) 27 .
O26 K3 O5 119.9(5) . .
O10 K3 O5 91.6(5) 27 .
O10 K3 O5 53.0(4) . .
O22 K3 O5 74.8(5) 27 27
O22 K3 O5 161.9(6) . 27
O32 K3 O5 116.1(5) . 27
O32 K3 O5 72.4(5) 27 27
O26 K3 O5 119.9(5) . 27
O10 K3 O5 53.0(4) 27 27
O10 K3 O5 91.6(5) . 27
O5 K3 O5 88.7(6) . 27
O22 K3 O18 119.0(4) 27 .
O22 K3 O18 119.0(4) . .
O32 K3 O18 72.0(5) . .
O32 K3 O18 72.0(5) 27 .
O26 K3 O18 162.0(8) . .
O10 K3 O18 91.0(5) 27 .
O10 K3 O18 91.0(5) . .
O5 K3 O18 50.8(4) . .
O5 K3 O18 50.8(4) 27 .
O22 K3 K6 45.0(4) 27 27
O22 K3 K6 159.3(5) . 27
O32 K3 K6 106.7(4) . 27
O32 K3 K6 44.1(4) 27 27
O26 K3 K6 108.16(16) . 27
O10 K3 K6 74.1(3) 27 27
O10 K3 K6 125.4(4) . 27
O5 K3 K6 123.0(4) . 27
O5 K3 K6 38.7(3) 27 27
O18 K3 K6 74.10(17) . 27
O22 K3 K6 159.3(5) 27 .
O22 K3 K6 45.0(4) . .
O32 K3 K6 44.1(4) . .
O32 K3 K6 106.7(4) 27 .
O26 K3 K6 108.16(16) . .
O10 K3 K6 125.4(4) 27 .
O10 K3 K6 74.1(3) . .
O5 K3 K6 38.7(3) . .
O5 K3 K6 123.0(4) 27 .
O18 K3 K6 74.10(17) . .
K6 K3 K6 142.7(3) 27 .
O13 K4 O20 65.6(4) . 27
O13 K4 O20 65.6(4) . .
O20 K4 O20 124.4(8) 27 .
O13 K4 O17 123.3(6) . .
O20 K4 O17 124.5(6) 27 .
O20 K4 O17 67.1(5) . .
O13 K4 O17 123.3(6) . 27
O20 K4 O17 67.1(5) 27 27
O20 K4 O17 124.5(6) . 27
O17 K4 O17 65.4(7) . 27
O13 K4 U2 13.5(5) . .
O20 K4 U2 63.1(4) 27 .
O20 K4 U2 63.1(4) . .
O17 K4 U2 112.7(4) . .
O17 K4 U2 112.7(4) 27 .
O13 K4 U3 62.8(3) . 27
O20 K4 U3 14.9(3) 27 27
O20 K4 U3 113.3(4) . 27
O17 K4 U3 112.6(4) . 27
O17 K4 U3 63.4(3) 27 27
U2 K4 U3 56.73(11) . 27
O13 K4 U3 62.8(3) . .
O20 K4 U3 113.3(4) 27 .
O20 K4 U3 14.9(3) . .
O17 K4 U3 63.4(3) . .
O17 K4 U3 112.6(4) 27 .
U2 K4 U3 56.73(11) . .
U3 K4 U3 100.7(2) 27 .
O13 K4 U1 112.2(5) . .
O20 K4 U1 113.7(4) 27 .
O20 K4 U1 64.1(4) . .
O17 K4 U1 14.0(3) . .
O17 K4 U1 62.7(4) 27 .
U2 K4 U1 100.40(19) . .
U3 K4 U1 100.6(2) 27 .
U3 K4 U1 56.87(9) . .
O13 K4 U1 112.2(5) . 27
O20 K4 U1 64.1(4) 27 27
O20 K4 U1 113.7(4) . 27
O17 K4 U1 62.7(4) . 27
O17 K4 U1 14.0(3) 27 27
U2 K4 U1 100.40(19) . 27
U3 K4 U1 56.87(9) 27 27
U3 K4 U1 100.6(2) . 27
U1 K4 U1 56.57(13) . 27
O1 K5 O18 32.3(7) . .
O1 K5 O9 131.0(4) . .
O18 K5 O9 127.8(4) . .
O1 K5 O9 131.0(4) . 27
O18 K5 O9 127.8(4) . 27
O9 K5 O9 96.6(8) . 27
O1 K5 O32 106.9(6) . 27
O18 K5 O32 79.1(6) . 27
O9 K5 O32 105.8(6) . 27
O9 K5 O32 61.5(5) 27 27
O1 K5 O32 106.9(6) . .
O18 K5 O32 79.1(6) . .
O9 K5 O32 61.5(5) . .
O9 K5 O32 105.8(6) 27 .
O32 K5 O32 60.3(7) 27 .
O1 K5 O14 59.5(4) . 27
O18 K5 O14 59.8(4) . 27
O9 K5 O14 169.5(6) . 27
O9 K5 O14 73.4(5) 27 27
O32 K5 O14 66.9(5) 27 27
O32 K5 O14 117.6(5) . 27
O1 K5 O14 59.5(4) . .
O18 K5 O14 59.8(4) . .
O9 K5 O14 73.4(5) . .
O9 K5 O14 169.5(6) 27 .
O32 K5 O14 117.6(5) 27 .
O32 K5 O14 66.9(5) . .
O14 K5 O14 116.4(7) 27 .
O1 K5 O19 161.0(7) . .
O18 K5 O19 128.7(7) . .
O9 K5 O19 54.2(4) . .
O9 K5 O19 54.2(4) 27 .
O32 K5 O19 57.3(5) 27 .
O32 K5 O19 57.3(5) . .
O14 K5 O19 115.8(4) 27 .
O14 K5 O19 115.8(4) . .
O1 K5 C4 110.6(6) . 45
O18 K5 C4 115.2(6) . 45
O9 K5 C4 21.2(7) . 45
O9 K5 C4 114.7(8) 27 45
O32 K5 C4 123.2(7) 27 45
O32 K5 C4 68.8(7) . 45
O14 K5 C4 168.9(7) 27 45
O14 K5 C4 56.1(7) . 45
O19 K5 C4 75.3(6) . 45
O1 K5 C4 110.6(6) . 22_545
O18 K5 C4 115.2(6) . 22_545
O9 K5 C4 114.7(8) . 22_545
O9 K5 C4 21.2(7) 27 22_545
O32 K5 C4 68.8(7) 27 22_545
O32 K5 C4 123.2(7) . 22_545
O14 K5 C4 56.1(7) 27 22_545
O14 K5 C4 168.9(7) . 22_545
O19 K5 C4 75.3(6) . 22_545
C4 K5 C4 129.6(12) 45 22_545
O1 K5 U4 131.5(4) . .
O18 K5 U4 106.4(5) . .
O9 K5 U4 38.8(4) . .
O9 K5 U4 91.4(4) 27 .
O32 K5 U4 69.7(4) 27 .
O32 K5 U4 27.4(4) . .
O14 K5 U4 136.2(4) 27 .
O14 K5 U4 78.9(3) . .
O19 K5 U4 37.2(2) . .
C4 K5 U4 53.5(6) 45 .
C4 K5 U4 112.3(6) 22_545 .
O4 K6 O21 136.7(7) . .
O4 K6 O5 32.0(5) . .
O21 K6 O5 131.3(6) . .
O4 K6 O25 134.2(6) . .
O21 K6 O25 88.5(6) . .
O5 K6 O25 128.7(6) . .
O4 K6 O27 60.8(5) . .
O21 K6 O27 77.0(6) . .
O5 K6 O27 61.4(5) . .
O25 K6 O27 164.9(6) . .
O4 K6 O32 105.3(6) . .
O21 K6 O32 102.5(6) . .
O5 K6 O32 77.7(5) . .
O25 K6 O32 60.8(6) . .
O27 K6 O32 117.4(6) . .
O4 K6 O22 106.9(6) . .
O21 K6 O22 60.2(6) . .
O5 K6 O22 79.5(5) . .
O25 K6 O22 102.6(6) . .
O27 K6 O22 66.3(5) . .
O32 K6 O22 61.0(5) . .
O4 K6 O14 59.1(5) . .
O21 K6 O14 164.1(6) . .
O5 K6 O14 59.4(5) . .
O25 K6 O14 76.3(6) . .
O27 K6 O14 117.6(5) . .
O32 K6 O14 66.1(5) . .
O22 K6 O14 118.1(6) . .
O4 K6 C6 112.5(8) . .
O21 K6 C6 108.3(8) . .
O5 K6 C6 116.4(7) . .
O25 K6 C6 22.9(7) . .
O27 K6 C6 171.3(8) . .
O32 K6 C6 68.8(7) . .
O22 K6 C6 122.2(8) . .
O14 K6 C6 58.0(7) . .
O4 K6 C5 116.0(8) . .
O21 K6 C5 22.6(7) . .
O5 K6 C5 121.5(8) . .
O25 K6 C5 106.5(8) . .
O27 K6 C5 60.8(7) . .
O32 K6 C5 123.0(8) . .
O22 K6 C5 70.3(8) . .
O14 K6 C5 170.8(8) . .
C6 K6 C5 122.1(9) . .
O4 K6 O23 156.6(6) . .
O21 K6 O23 51.3(6) . .
O5 K6 O23 124.5(5) . .
O25 K6 O23 51.4(6) . .
O27 K6 O23 114.3(5) . .
O32 K6 O23 54.8(5) . .
O22 K6 O23 54.6(5) . .
O14 K6 O23 113.8(5) . .
C6 K6 O23 74.1(7) . .
C5 K6 O23 73.9(8) . .
O4 K6 U3 36.1(4) . .
O21 K6 U3 103.2(5) . .
O5 K6 U3 37.3(3) . .
O25 K6 U3 166.0(5) . .
O27 K6 U3 26.3(3) . .
O32 K6 U3 108.5(4) . .
O22 K6 U3 77.5(4) . .
O14 K6 U3 91.3(4) . .
C6 K6 U3 148.3(7) . .
C5 K6 U3 86.7(7) . .
O23 K6 U3 131.8(4) . .
O2 K7 O28 129.7(6) . .
O2 K7 O8 129.7(6) . .
O28 K7 O8 100.1(7) . .
O2 K7 O10 32.1(5) . .
O28 K7 O10 126.6(6) . .
O8 K7 O10 123.9(6) . .
O2 K7 O22 104.7(6) . .
O28 K7 O22 107.4(6) . .
O8 K7 O22 59.0(6) . .
O10 K7 O22 76.8(5) . .
O2 K7 O26 104.7(6) . .
O28 K7 O26 61.7(7) . .
O8 K7 O26 105.2(7) . .
O10 K7 O26 77.4(6) . .
O22 K7 O26 60.8(6) . .
O2 K7 O24 60.1(6) . .
O28 K7 O24 71.6(7) . .
O8 K7 O24 168.3(7) . .
O10 K7 O24 59.8(6) . .
O22 K7 O24 114.8(6) . .
O26 K7 O24 63.8(6) . .
O2 K7 O27 59.5(5) . .
O28 K7 O27 170.3(6) . .
O8 K7 O27 71.3(6) . .
O10 K7 O27 58.7(5) . .
O22 K7 O27 64.6(5) . .
O26 K7 O27 115.4(6) . .
O24 K7 O27 116.2(6) . .
O2 K7 O31 157.3(6) . .
O28 K7 O31 56.7(6) . .
O8 K7 O31 54.7(6) . .
O10 K7 O31 125.2(6) . .
O22 K7 O31 56.2(6) . .
O26 K7 O31 56.7(6) . .
O24 K7 O31 113.7(6) . .
O27 K7 O31 113.7(5) . .
O2 K7 C7 111.9(8) . .
O28 K7 C7 116.1(9) . .
O8 K7 C7 19.1(8) . .
O10 K7 C7 113.9(8) . .
O22 K7 C7 66.1(8) . .
O26 K7 C7 121.1(9) . .
O24 K7 C7 172.0(9) . .
O27 K7 C7 56.4(8) . .
O31 K7 C7 73.7(8) . .
O2 K7 U6 129.0(4) . .
O28 K7 U6 39.6(5) . .
O8 K7 U6 92.5(5) . .
O10 K7 U6 104.2(4) . .
O22 K7 U6 70.4(4) . .
O26 K7 U6 26.9(5) . .
O24 K7 U6 75.8(4) . .
O27 K7 U6 134.3(4) . .
O31 K7 U6 37.9(4) . .
C7 K7 U6 111.4(8) . .
O2 K7 U5 128.9(4) . .
O28 K7 U5 93.7(5) . .
O8 K7 U5 37.5(4) . .
O10 K7 U5 103.3(4) . .
O22 K7 U5 26.6(4) . .
O26 K7 U5 69.9(5) . .
O24 K7 U5 133.0(4) . .
O27 K7 U5 76.7(4) . .
O31 K7 U5 37.1(4) . .
C7 K7 U5 51.2(7) . .
U6 K7 U5 66.19(13) . .
O40 K8 O39 104.4(8) 45 41
O40 K8 O23 127.8(8) 45 .
O39 K8 O23 127.0(7) 41 .
O40 K8 O36 124.7(8) 45 .
O39 K8 O36 60.2(7) 41 .
O23 K8 O36 92.3(7) . .
O40 K8 O38 59.1(8) 45 45
O39 K8 O38 124.4(8) 41 45
O23 K8 O38 93.8(7) . 45
O36 K8 O38 85.4(8) . 45
O40 K8 O25 76.3(7) 45 .
O39 K8 O25 142.9(7) 41 .
O23 K8 O25 57.9(6) . .
O36 K8 O25 149.1(7) . .
O38 K8 O25 88.5(7) 45 .
O40 K8 O21 145.3(8) 45 .
O39 K8 O21 75.4(7) 41 .
O23 K8 O21 57.1(6) . .
O36 K8 O21 86.1(7) . .
O38 K8 O21 149.2(7) 45 .
O25 K8 O21 83.7(6) . .
O40 K8 O30 64.3(7) 45 .
O39 K8 O30 64.2(7) 41 .
O23 K8 O30 143.1(7) . .
O36 K8 O30 61.4(7) . .
O38 K8 O30 60.9(6) 45 .
O25 K8 O30 138.5(6) . .
O21 K8 O30 136.8(6) . .
O40 K8 C5 18.7(8) 45 45
O39 K8 C5 122.2(9) 41 45
O23 K8 C5 110.7(8) . 45
O36 K8 C5 125.7(8) . 45
O38 K8 C5 46.1(8) 45 45
O25 K8 C5 66.3(8) . 45
O21 K8 C5 147.8(8) . 45
O30 K8 C5 72.3(8) . 45
O40 K8 C6 122.0(9) 45 41
O39 K8 C6 19.7(7) 41 41
O23 K8 C6 110.2(8) . 41
O36 K8 C6 44.5(8) . 41
O38 K8 C6 123.1(8) 45 41
O25 K8 C6 148.0(7) . 41
O21 K8 C6 66.6(7) . 41
O30 K8 C6 70.2(7) . 41
C5 K8 C6 138.2(9) 45 41
O40 K8 C4 131.8(9) 45 .
O39 K8 C4 44.5(8) 41 .
O23 K8 C4 95.6(7) . .
O36 K8 C4 19.3(7) . .
O38 K8 C4 104.1(8) 45 .
O25 K8 C4 151.8(8) . .
O21 K8 C4 72.4(7) . .
O30 K8 C4 68.3(7) . .
C5 K8 C4 139.5(9) 45 .
C6 K8 C4 26.5(8) 41 .
O40 K8 K6 106.4(6) 45 .
O39 K8 K6 104.6(5) 41 .
O23 K8 K6 56.2(5) . .
O36 K8 K6 128.6(6) . .
O38 K8 K6 130.7(6) 45 .
O25 K8 K6 43.2(4) . .
O21 K8 K6 43.5(4) . .
O30 K8 K6 160.7(5) . .
C5 K8 K6 104.4(7) 45 .
C6 K8 K6 104.8(6) 41 .
C4 K8 K6 115.9(6) . .
O18 O1 U1 71.0(6) . 27
O18 O1 U1 71.0(6) . .
U1 O1 U1 126.1(10) 27 .
O18 O1 K5 78.1(13) . .
U1 O1 K5 104.0(6) 27 .
U1 O1 K5 104.0(6) . .
O10 O2 U2 71.6(9) . .
O10 O2 U3 71.9(9) . .
U2 O2 U3 127.0(7) . .
O10 O2 K7 78.8(9) . .
U2 O2 K7 103.8(6) . .
U3 O2 K7 105.4(6) . .
C3 O3 U1 122.0(17) 5 .
O5 O4 U1 72.2(9) . .
O5 O4 U3 72.8(9) . .
U1 O4 U3 129.4(8) . .
O5 O4 K6 78.5(10) . .
U1 O4 K6 105.3(7) . .
U3 O4 K6 102.2(7) . .
O4 O5 U1 70.2(9) . .
O4 O5 U3 70.2(9) . .
U1 O5 U3 126.3(7) . .
O4 O5 K6 69.5(9) . .
U1 O5 K6 100.8(6) . .
U3 O5 K6 97.8(6) . .
O4 O5 K3 162.1(11) . .
U1 O5 K3 116.5(6) . .
U3 O5 K3 112.4(6) . .
K6 O5 K3 92.7(5) . .
C3 O6 U3 119.7(16) . .
C2 O7 U3 121.6(16) . .
C7 O8 U5 122(3) . .
C7 O8 K7 111(3) . .
U5 O8 K7 97.6(7) . .
C4 O9 U4 121.6(19) 45 .
C4 O9 K5 107.7(18) 45 .
U4 O9 K5 95.3(6) . .
O2 O10 U2 70.6(9) . .
O2 O10 U3 70.7(9) . .
U2 O10 U3 125.5(7) . .
O2 O10 K7 69.0(9) . .
U2 O10 K7 99.4(6) . .
U3 O10 K7 100.9(6) . .
O2 O10 K3 163.3(11) . .
U2 O10 K3 113.0(6) . .
U3 O10 K3 115.1(6) . .
K7 O10 K3 94.3(5) . .
O19 O11 U4 71.4(8) . .
O19 O11 U4 71.4(8) . 27
U4 O11 U4 125.2(13) . 27
C1 O12 U2 122.4(18) . .
U2 O13 K4 145.4(12) . .
U1 O14 K5 103.9(7) . .
U1 O14 K6 102.7(7) . .
K5 O14 K6 111.8(6) . .
C2 O16 U1 121.9(16) 5 .
U1 O17 K4 142.9(8) . .
O1 O18 U1 71.5(7) . .
O1 O18 U1 71.5(7) . 27
U1 O18 U1 126.8(10) . 27
O1 O18 K5 69.6(12) . .
U1 O18 K5 100.7(6) . .
U1 O18 K5 100.7(6) 27 .
O1 O18 K3 161.5(15) . .
U1 O18 K3 113.7(5) . .
U1 O18 K3 113.7(5) 27 .
K5 O18 K3 91.8(7) . .
O11 O19 U4 71.2(7) . .
O11 O19 U4 71.2(7) . 27
U4 O19 U4 125.0(11) . 27
O11 O19 K5 126.4(17) . .
U4 O19 K5 85.7(6) . .
U4 O19 K5 85.7(7) 27 .
U3 O20 K4 141.0(9) . .
C5 O21 U5 125(2) . .
C5 O21 K6 101(2) . .
U5 O21 K6 98.7(7) . .
C5 O21 K8 124(2) . .
U5 O21 K8 106.7(7) . .
K6 O21 K8 90.0(6) . .
U5 O22 K3 144.7(10) . .
U5 O22 K7 103.3(8) . .
K3 O22 K7 96.5(6) . .
U5 O22 K6 103.2(8) . .
K3 O22 K6 94.4(6) . .
K7 O22 K6 114.7(7) . .
O29 O23 U4 74.3(11) . .
O29 O23 U5 73.5(11) . .
U4 O23 U5 130.8(9) . .
O29 O23 K8 152.8(14) . .
U4 O23 K8 111.6(8) . .
U5 O23 K8 114.2(8) . .
O29 O23 K6 126.3(13) . .
U4 O23 K6 85.0(6) . .
U5 O23 K6 85.0(6) . .
K8 O23 K6 80.9(5) . .
U2 O24 K7 103.8(6) . .
U2 O24 K7 103.8(6) . 27
K7 O24 K7 115.6(8) . 27
C6 O25 U4 120(2) . .
C6 O25 K6 99.4(19) . .
U4 O25 K6 99.1(7) . .
C6 O25 K8 130(2) . .
U4 O25 K8 106.2(7) . .
K6 O25 K8 91.5(6) . .
U6 O26 K3 145.9(14) . .
U6 O26 K7 102.0(7) . 27
K3 O26 K7 95.7(6) . 27
U6 O26 K7 102.0(7) . .
K3 O26 K7 95.7(6) . .
K7 O26 K7 116.7(9) 27 .
U3 O27 K6 105.9(7) . .
U3 O27 K7 102.0(7) . .
K6 O27 K7 114.4(6) . .
C8 O28 U6 117(2) . .
C8 O28 K7 123(2) . .
U6 O28 K7 95.3(8) . .
O23 O29 U4 68.9(10) . .
O23 O29 U5 69.8(11) . .
U4 O29 U5 124.6(8) . .
O34 O31 U5 71.5(12) . .
O34 O31 U6 70.7(12) . .
U5 O31 U6 127.0(10) . .
O34 O31 K7 124.6(14) . .
U5 O31 K7 86.7(6) . .
U6 O31 K7 85.5(6) . .
U4 O32 K3 144.1(9) . .
U4 O32 K5 102.6(8) . .
K3 O32 K5 97.0(6) . .
U4 O32 K6 102.9(8) . .
K3 O32 K6 95.3(6) . .
K5 O32 K6 115.1(6) . .
O31 O34 U6 72.6(12) . .
O31 O34 U5 71.5(12) . .
U6 O34 U5 128.3(10) . .
C4 O36 K8 112(2) . .
C7 O38 K8 113(2) . 41
C6 O39 K8 114(2) . 45
C5 O40 K8 114(3) . 41
K1 O42 K1 70.3(13) 10 9
K1 O42 K2 73.4(4) 10 28
K1 O42 K2 143.6(16) 9 28
K1 O42 K2 143.6(16) 10 .
K1 O42 K2 73.4(4) 9 .
K2 O42 K2 142.8(19) 28 .
K1 O42 K1 144.8(6) 10 .
K1 O42 K1 144.8(6) 9 .
K2 O42 K1 71.5(9) 28 .
K2 O42 K1 71.5(9) . .
O12 C1 O12 131(3) . 28
O12 C1 C1 114.5(17) . 2
O12 C1 C1 114.5(17) 28 2
O7 C2 O16 129(2) . 9
O7 C2 C3 116(2) . .
O16 C2 C3 115(2) 9 .
O3 C3 O6 127(2) 9 .
O3 C3 C2 117(2) 9 .
O6 C3 C2 116(2) . .
O36 C4 O9 128(3) . 41
O36 C4 C6 120(3) . 41
O9 C4 C6 112(3) 41 41
O36 C4 K5 102(2) . 41
O9 C4 K5 51.2(15) 41 41
C6 C4 K5 118(2) 41 41
O36 C4 K8 48.8(18) . .
O9 C4 K8 155(2) 41 .
C6 C4 K8 76.1(18) 41 .
K5 C4 K8 147.6(11) 41 .
O40 C5 O21 131(4) . .
O40 C5 C7 121(3) . .
O21 C5 C7 107(3) . .
O40 C5 K6 93(2) . .
O21 C5 K6 56.2(17) . .
C7 C5 K6 118(2) . .
O40 C5 K8 47(2) . 41
O21 C5 K8 153(2) . 41
C7 C5 K8 86(2) . 41
K6 C5 K8 139.0(12) . 41
O39 C6 O25 124(3) . .
O39 C6 C4 117(3) . 45
O25 C6 C4 118(3) . 45
O39 C6 K6 94(2) . .
O25 C6 K6 57.7(16) . .
C4 C6 K6 127(2) 45 .
O39 C6 K8 46.3(17) . 45
O25 C6 K8 146(2) . 45
C4 C6 K8 77.4(18) 45 45
K6 C6 K8 138.7(11) . 45
O8 C7 O38 131(4) . .
O8 C7 C5 121(4) . .
O38 C7 C5 109(3) . .
O8 C7 K7 50(2) . .
O38 C7 K7 102(2) . .
C5 C7 K7 127(2) . .
O28 C8 O41 122(3) . .
O28 C8 C8 120(2) . 27
O41 C8 C8 118(2) . 27

loop_
_geom_bond_atom_site_label_1
_geom_bond_atom_site_label_2
_geom_bond_distance
_geom_bond_site_symmetry_2
U1 O17 1.761(17) .
U1 O14 1.785(17) .
U1 O4 2.300(18) .
U1 O5 2.326(16) .
U1 O1 2.341(10) .
U1 O18 2.334(11) .
U1 O16 2.436(18) .
U1 O3 2.461(17) .
U1 K6 3.927(8) .
U1 K5 3.930(8) .
U1 K4 4.403(9) .
U2 O24 1.79(2) .
U2 O13 1.81(2) .
U2 O2 2.321(16) 27
U2 O2 2.321(16) .
U2 O10 2.334(16) .
U2 O10 2.334(16) 27
U2 O12 2.419(18) 27
U2 O12 2.419(18) .
U2 K7 3.912(8) .
U2 K7 3.912(8) 27
U2 K4 4.390(10) .
U3 O20 1.789(17) .
U3 O27 1.785(18) .
U3 O4 2.332(18) .
U3 O2 2.341(16) .
U3 O10 2.358(16) .
U3 O5 2.368(16) .
U3 O7 2.404(18) .
U3 O6 2.463(17) .
U3 K6 3.869(8) .
U3 K7 3.970(8) .
U3 K4 4.390(6) .
U4 O33 1.81(2) .
U4 O32 1.826(19) .
U4 O23 2.31(2) .
U4 O19 2.348(12) .
U4 O11 2.346(14) .
U4 O29 2.380(19) .
U4 O25 2.39(2) .
U4 O9 2.433(18) .
U4 K5 3.868(8) .
U4 K6 3.911(8) .
U4 K8 4.194(8) .
U4 K3 4.482(9) .
U5 O22 1.78(2) .
U5 O35 1.79(2) .
U5 O31 2.33(2) .
U5 O23 2.33(2) .
U5 O34 2.33(2) .
U5 O29 2.381(19) .
U5 O8 2.37(2) .
U5 O21 2.41(2) .
U5 K7 3.862(7) .
U5 K6 3.925(8) .
U5 K8 4.275(8) .
U5 K3 4.440(6) .
U6 O37 1.80(4) .
U6 O26 1.78(3) .
U6 O34 2.34(2) .
U6 O34 2.34(2) 27
U6 O31 2.37(2) .
U6 O31 2.37(2) 27
U6 O28 2.46(2) .
U6 O28 2.46(2) 27
U6 K7 3.843(8) 27
U6 K7 3.843(8) .
U6 K3 4.483(10) .
K1 O42 2.13(3) 30
K1 O42 2.13(3) 5
K1 O42 2.23(4) .
K1 K1 2.448(17) 2
K1 K2 2.593(7) 28
K1 K2 2.593(7) .
K1 K2 4.122(10) 2
K1 K2 4.122(10) 27
K1 K1 4.151(11) 10
K1 K1 4.151(11) 9
K1 K1 4.151(11) 5
K1 K1 4.151(11) 30
K2 O42 2.212(14) .
K2 O42 2.212(14) 9
K2 O42 2.212(14) 5
K2 K1 2.593(7) 9
K2 K1 2.593(7) 5
K2 K1 4.122(10) 6
K2 K1 4.122(10) 10
K2 K1 4.122(10) 2
K2 K2 4.193(14) 26
K2 K2 4.193(14) 28
K2 K2 4.193(14) 27
K3 O22 2.87(2) 27
K3 O22 2.87(2) .
K3 O32 2.87(2) .
K3 O32 2.87(2) 27
K3 O26 2.90(3) .
K3 O10 3.230(18) 27
K3 O10 3.230(18) .
K3 O5 3.302(18) .
K3 O5 3.302(18) 27
K3 O18 3.38(3) .
K3 K6 4.399(9) 27
K3 K6 4.399(9) .
K4 O13 2.78(3) .
K4 O20 2.854(18) 27
K4 O20 2.854(18) .
K4 O17 2.869(19) .
K4 O17 2.869(19) 27
K4 U3 4.390(6) 27
K4 U1 4.403(9) 27
K5 O1 2.64(2) .
K5 O18 2.76(2) .
K5 O9 2.789(19) .
K5 O9 2.789(19) 27
K5 O32 3.04(2) 27
K5 O32 3.04(2) .
K5 O14 3.100(18) 27
K5 O14 3.100(18) .
K5 O19 3.26(3) .
K5 C4 3.41(3) 45
K5 C4 3.41(3) 22_545
K6 O4 2.63(2) .
K6 O21 2.75(2) .
K6 O5 2.756(18) .
K6 O25 2.74(2) .
K6 O27 2.977(19) .
K6 O32 3.07(2) .
K6 O22 3.12(2) .
K6 O14 3.127(19) .
K6 C6 3.20(3) .
K6 C5 3.25(4) .
K6 O23 3.37(2) .
K7 O2 2.646(18) .
K7 O28 2.74(2) .
K7 O8 2.75(2) .
K7 O10 2.779(18) .
K7 O22 3.04(2) .
K7 O26 3.058(17) .
K7 O24 3.076(15) .
K7 O27 3.196(19) .
K7 O31 3.22(2) .
K7 C7 3.36(4) .
K8 O40 2.67(3) 45
K8 O39 2.72(2) 41
K8 O23 2.76(2) .
K8 O36 2.80(3) .
K8 O38 2.82(3) 45
K8 O25 2.84(2) .
K8 O21 2.90(2) .
K8 O30 3.19(2) .
K8 C5 3.33(4) 45
K8 C6 3.44(4) 41
K8 C4 3.45(4) .
O1 O18 1.50(3) .
O1 U1 2.341(10) 27
O2 O10 1.51(2) .
O3 C3 1.19(3) 5
O4 O5 1.49(2) .
O6 C3 1.27(3) .
O7 C2 1.26(3) .
O8 C7 1.18(4) .
O9 C4 1.29(4) 45
O11 O19 1.50(4) .
O11 U4 2.346(14) 27
O12 C1 1.25(2) .
O16 C2 1.25(3) 5
O18 U1 2.334(11) 27
O19 U4 2.348(12) 27
O21 C5 1.27(4) .
O23 O29 1.48(3) .
O24 K7 3.076(15) 27
O25 C6 1.26(4) .
O26 K7 3.058(17) 27
O28 C8 1.24(4) .
O31 O34 1.48(3) .
O36 C4 1.23(4) .
O38 C7 1.38(4) .
O38 K8 2.82(2) 41
O39 C6 1.27(4) .
O39 K8 2.72(2) 45
O40 C5 1.17(4) .
O40 K8 2.67(3) 41
O41 C8 1.37(5) .
O42 K1 2.13(3) 10
O42 K1 2.13(3) 9
O42 K2 2.212(14) 28
C1 O12 1.25(2) 28
C1 C1 1.60(7) 2
C2 O16 1.25(3) 9
C2 C3 1.56(4) .
C3 O3 1.19(3) 9
C4 O9 1.29(4) 41
C4 C6 1.58(5) 41
C4 K5 3.41(3) 41
C5 C7 1.64(5) .
C5 K8 3.33(4) 41
C6 C4 1.58(5) 45
C6 K8 3.44(4) 45
C8 C8 1.36(7) 27
